data_1556272
loop_
_publ_author_name
'Kidwai, Mazaahir'
'Bhardwaj, Saurav'
'Mishra, Neeraj Kumar'
'Jain, Arti'
'Kumar, Ajeet'
'Mozzumdar, Subho'

_publ_section_title
;
 Application of mobilized Cu-nanoparticles as heterogeneous catalyst for
 the synthesis of \a-amino phosphonates via A2-P coupling
;
_journal_issue 3
_journal_name_full 'Catalysis Science &amp; Technology'
_journal_page_first 426
_journal_paper_doi 10.1039/c0cy00060d
_journal_volume 1
_journal_year 2011
_chemical_formula_sum 'C18 H22 N O5 P'
_chemical_formula_weight 363.34
_space_group_IT_number 15
_space_group_name_Hall '-C 2yc'
_space_group_name_H-M_alt 'C 1 2/c 1'
_atom_sites_solution_hydrogens geom
_atom_sites_solution_primary direct
_atom_sites_solution_secondary difmap
_audit_creation_method SHELXL-97
_cell_angle_alpha 90.00
_cell_angle_beta 118.495(6)
_cell_angle_gamma 90.00
_cell_formula_units_Z 8
_cell_length_a 22.1091(11)
_cell_length_b 10.4184(3)
_cell_length_c 18.2639(8)
_cell_measurement_temperature 293(2)
_cell_volume 3697.3(3)
_computing_structure_refinement 'SHELXL-97 (Sheldrick, 1997)'
_diffrn_ambient_temperature 293(2)
_diffrn_measured_fraction_theta_full 0.877
_diffrn_measured_fraction_theta_max 0.877
_diffrn_radiation_monochromator graphite
_diffrn_radiation_source 'fine-focus sealed tube'
_diffrn_radiation_type MoK\a
_diffrn_radiation_wavelength 0.71073
_diffrn_reflns_av_R_equivalents 0.0186
_diffrn_reflns_av_sigmaI/netI 0.0380
_diffrn_reflns_limit_h_max 28
_diffrn_reflns_limit_h_min -32
_diffrn_reflns_limit_k_max 13
_diffrn_reflns_limit_k_min -15
_diffrn_reflns_limit_l_max 26
_diffrn_reflns_limit_l_min -26
_diffrn_reflns_number 11650
_diffrn_reflns_theta_full 32.45
_diffrn_reflns_theta_max 32.45
_diffrn_reflns_theta_min 2.97
_exptl_absorpt_coefficient_mu 0.176
_exptl_crystal_density_diffrn 1.305
_exptl_crystal_density_method 'not measured'
_exptl_crystal_F_000 1536
_refine_diff_density_max 2.554
_refine_diff_density_min -3.453
_refine_diff_density_rms 0.189
_refine_ls_extinction_coef 0.0035(19)
_refine_ls_extinction_expression Fc^*^=kFc[1+0.001xFc^2^\l^3^/sin(2\q)]^-1/4^
_refine_ls_extinction_method SHELXL
_refine_ls_goodness_of_fit_ref 1.428
_refine_ls_hydrogen_treatment mixed
_refine_ls_matrix_type full
_refine_ls_number_parameters 227
_refine_ls_number_reflns 5850
_refine_ls_number_restraints 0
_refine_ls_restrained_S_all 1.428
_refine_ls_R_factor_all 0.1878
_refine_ls_R_factor_gt 0.1463
_refine_ls_shift/su_max 0.000
_refine_ls_shift/su_mean 0.000
_refine_ls_structure_factor_coef Fsqd
_refine_ls_weighting_details 'calc w=1/[\s^2^(Fo^2^)+(0.2000P)^2^+0.0000P] where P=(Fo^2^+2Fc^2^)/3'
_refine_ls_weighting_scheme calc
_refine_ls_wR_factor_gt 0.3717
_refine_ls_wR_factor_ref 0.4034
_reflns_number_gt 3484
_reflns_number_total 5850
_reflns_threshold_expression >2sigma(I)
_cod_data_source_file c0cy00060d.txt
_cod_data_source_block shelxl
_cod_database_code 1556272

loop_
_symmetry_equiv_pos_as_xyz
'x, y, z'
'-x, y, -z+1/2'
'x+1/2, y+1/2, z'
'-x+1/2, y+1/2, -z+1/2'
'-x, -y, -z'
'x, -y, z-1/2'
'-x+1/2, -y+1/2, -z'
'x+1/2, -y+1/2, z-1/2'

loop_
_atom_site_label
_atom_site_type_symbol
_atom_site_fract_x
_atom_site_fract_y
_atom_site_fract_z
_atom_site_U_iso_or_equiv
_atom_site_adp_type
_atom_site_occupancy
_atom_site_symmetry_multiplicity
_atom_site_calc_flag
_atom_site_refinement_flags
P1 P 0.03569(5) 0.25149(10) 0.01477(6) 0.0355(3) Uani 1 1 d .
N1 N -0.07580(18) 0.1528(3) -0.1097(2) 0.0373(7) Uani 1 1 d .
H1 H -0.0474 0.0904 -0.0996 0.045 Uiso 1 1 calc R
O1 O -0.1976(2) 0.4592(4) 0.0679(3) 0.0686(11) Uani 1 1 d .
O2 O -0.1955(3) 0.2784(4) 0.1414(3) 0.0649(11) Uani 1 1 d .
O3 O 0.05297(17) 0.3646(3) 0.07846(19) 0.0454(7) Uani 1 1 d .
O4 O 0.06093(18) 0.1241(3) 0.0507(2) 0.0498(8) Uani 1 1 d .
O5 O 0.06576(18) 0.3056(3) -0.0411(2) 0.0492(8) Uani 1 1 d .
C1 C -0.13822(19) 0.1516(4) -0.1827(2) 0.0327(7) Uani 1 1 d .
C7 C -0.0571(2) 0.2578(4) -0.0495(2) 0.0346(8) Uani 1 1 d .
H7 H -0.0682 0.3385 -0.0809 0.042 Uiso 1 1 calc R
C2 C -0.1577(2) 0.0385(4) -0.2299(2) 0.0395(9) Uani 1 1 d .
H2 H -0.1301 -0.0342 -0.2103 0.047 Uiso 1 1 calc R
C8 C -0.0945(2) 0.2584(4) 0.0022(2) 0.0341(8) Uani 1 1 d .
C13 C -0.1279(2) 0.3692(4) 0.0068(3) 0.0383(8) Uani 1 1 d .
H13 H -0.1278 0.4437 -0.0211 0.046 Uiso 1 1 calc R
C12 C -0.1614(2) 0.3647(5) 0.0543(3) 0.0443(10) Uani 1 1 d .
C3 C -0.2179(2) 0.0340(5) -0.3055(3) 0.0472(10) Uani 1 1 d .
H3 H -0.2302 -0.0415 -0.3365 0.057 Uiso 1 1 calc R
C6 C -0.1816(2) 0.2576(4) -0.2125(3) 0.0406(9) Uani 1 1 d .
H6 H -0.1703 0.3327 -0.1813 0.049 Uiso 1 1 calc R
C9 C -0.0946(3) 0.1491(5) 0.0459(3) 0.0534(12) Uani 1 1 d .
H9 H -0.0726 0.0755 0.0419 0.064 Uiso 1 1 calc R
C4 C -0.2592(3) 0.1395(6) -0.3348(3) 0.0545(12) Uani 1 1 d .
H4 H -0.2992 0.1362 -0.3858 0.065 Uiso 1 1 calc R
C5 C -0.2414(3) 0.2519(5) -0.2884(3) 0.0497(11) Uani 1 1 d .
H5 H -0.2697 0.3237 -0.3082 0.060 Uiso 1 1 calc R
C11 C -0.1606(3) 0.2559(5) 0.0971(3) 0.0472(10) Uani 1 1 d .
C14 C -0.2250(3) 0.4010(7) 0.1154(4) 0.0671(16) Uani 1 1 d .
H14A H -0.2151 0.4537 0.1637 0.080 Uiso 1 1 calc R
H14B H -0.2746 0.3933 0.0822 0.080 Uiso 1 1 calc R
C10 C -0.1269(3) 0.1468(5) 0.0960(4) 0.0604(14) Uani 1 1 d .
H10 H -0.1254 0.0747 0.1269 0.073 Uiso 1 1 calc R
C15 C 0.0685(4) 0.3402(7) 0.1641(3) 0.0745(19) Uani 1 1 d .
H15A H 0.0395 0.2713 0.1654 0.089 Uiso 1 1 calc R
H15B H 0.1161 0.3137 0.1965 0.089 Uiso 1 1 calc R
C16 C 0.0569(5) 0.4530(9) 0.1997(4) 0.096(3) Uani 1 1 d .
H16A H 0.0673 0.4359 0.2561 0.144 Uiso 1 1 calc R
H16B H 0.0096 0.4785 0.1679 0.144 Uiso 1 1 calc R
H16C H 0.0861 0.5208 0.1989 0.144 Uiso 1 1 calc R
C17 C 0.0721(3) 0.2149(5) -0.1031(3) 0.0500(11) Uani 1 1 d .
H17A H 0.0516 0.2499 -0.1591 0.060 Uiso 1 1 calc R
H17B H 0.0536 0.1302 -0.1038 0.060 Uiso 1 1 calc R
C18 C 0.1566(3) 0.2169(5) -0.0565(3) 0.0500(11) Uani 1 1 d .
H18A H 0.1725 0.1634 -0.0866 0.075 Uiso 1 1 calc R
H18B H 0.1743 0.1853 -0.0006 0.075 Uiso 1 1 calc R
H18C H 0.1723 0.3032 -0.0551 0.075 Uiso 1 1 calc R

loop_
_atom_site_aniso_label
_atom_site_aniso_U_11
_atom_site_aniso_U_22
_atom_site_aniso_U_33
_atom_site_aniso_U_23
_atom_site_aniso_U_13
_atom_site_aniso_U_12
P1 0.0336(5) 0.0335(5) 0.0374(5) 0.0021(4) 0.0153(4) 0.0008(4)
N1 0.0391(17) 0.0311(16) 0.0344(15) -0.0014(12) 0.0117(13) 0.0028(13)
O1 0.080(3) 0.055(2) 0.097(3) -0.002(2) 0.063(3) 0.011(2)
O2 0.077(3) 0.070(3) 0.074(3) -0.003(2) 0.056(2) -0.001(2)
O3 0.0476(17) 0.0448(17) 0.0397(15) -0.0040(13) 0.0176(13) -0.0049(14)
O4 0.0479(18) 0.0347(15) 0.0576(18) 0.0104(14) 0.0177(15) 0.0085(14)
O5 0.0524(19) 0.0457(19) 0.064(2) 0.0011(16) 0.0391(17) 0.0002(15)
C1 0.0335(17) 0.0352(18) 0.0335(16) 0.0011(14) 0.0194(14) 0.0005(14)
C7 0.0361(18) 0.0310(17) 0.0335(17) 0.0022(14) 0.0140(15) -0.0001(15)
C2 0.043(2) 0.036(2) 0.0401(18) -0.0024(15) 0.0200(16) -0.0002(16)
C8 0.0314(17) 0.0341(18) 0.0349(17) -0.0011(14) 0.0142(14) -0.0050(14)
C13 0.0380(19) 0.0336(19) 0.0409(18) 0.0017(15) 0.0168(16) -0.0003(16)
C12 0.042(2) 0.043(2) 0.047(2) -0.0102(18) 0.0208(18) -0.0002(18)
C3 0.040(2) 0.049(3) 0.048(2) -0.0128(19) 0.0172(18) -0.0066(19)
C6 0.038(2) 0.038(2) 0.0419(19) -0.0011(16) 0.0158(16) 0.0048(16)
C9 0.072(3) 0.037(2) 0.066(3) 0.012(2) 0.045(3) 0.009(2)
C4 0.040(2) 0.062(3) 0.046(2) -0.012(2) 0.0081(19) 0.001(2)
C5 0.037(2) 0.051(3) 0.051(2) 0.000(2) 0.0128(19) 0.0037(19)
C11 0.051(2) 0.053(3) 0.048(2) -0.0044(19) 0.032(2) -0.010(2)
C14 0.068(3) 0.090(4) 0.060(3) -0.009(3) 0.043(3) 0.004(3)
C10 0.083(4) 0.048(3) 0.073(3) 0.012(2) 0.056(3) 0.005(3)
C15 0.086(4) 0.079(4) 0.037(2) 0.005(3) 0.013(3) 0.023(4)
C16 0.136(7) 0.106(6) 0.059(3) 0.004(4) 0.057(4) 0.031(5)
C17 0.050(3) 0.050(3) 0.050(2) 0.000(2) 0.024(2) 0.000(2)
C18 0.050(3) 0.050(3) 0.050(2) 0.000(2) 0.024(2) 0.000(2)

loop_
_atom_type_symbol
_atom_type_description
_atom_type_scat_dispersion_real
_atom_type_scat_dispersion_imag
_atom_type_scat_source
C C 0.0033 0.0016 'International Tables Vol C Tables 4.2.6.8 and 6.1.1.4'
H H 0.0000 0.0000 'International Tables Vol C Tables 4.2.6.8 and 6.1.1.4'
N N 0.0061 0.0033 'International Tables Vol C Tables 4.2.6.8 and 6.1.1.4'
P P 0.1023 0.0942 'International Tables Vol C Tables 4.2.6.8 and 6.1.1.4'
O O 0.0106 0.0060 'International Tables Vol C Tables 4.2.6.8 and 6.1.1.4'

loop_
_geom_angle_atom_site_label_1
_geom_angle_atom_site_label_2
_geom_angle_atom_site_label_3
_geom_angle
O4 P1 O5 115.4(2)
O4 P1 O3 116.2(2)
O5 P1 O3 100.62(19)
O4 P1 C7 113.18(19)
O5 P1 C7 105.41(19)
O3 P1 C7 104.63(18)
C1 N1 C7 121.6(3)
C12 O1 C14 105.3(4)
C11 O2 C14 104.8(4)
C15 O3 P1 121.0(4)
C17 O5 P1 118.5(3)
N1 C1 C6 123.5(4)
N1 C1 C2 118.2(4)
C6 C1 C2 118.3(4)
N1 C7 C8 115.2(3)
N1 C7 P1 106.6(3)
C8 C7 P1 112.3(3)
C3 C2 C1 120.5(4)
C9 C8 C13 119.8(4)
C9 C8 C7 120.1(4)
C13 C8 C7 120.1(3)
C12 C13 C8 117.8(4)
O1 C12 C11 110.0(4)
O1 C12 C13 128.7(4)
C11 C12 C13 121.4(4)
C4 C3 C2 120.5(4)
C5 C6 C1 120.5(4)
C8 C9 C10 121.8(5)
C3 C4 C5 119.9(4)
C6 C5 C4 120.2(5)
C10 C11 C12 122.6(4)
C10 C11 O2 127.8(5)
C12 C11 O2 109.6(5)
O2 C14 O1 109.3(4)
C11 C10 C9 116.5(5)
C16 C15 O3 110.2(5)
O5 C17 C18 95.3(4)

loop_
_geom_bond_atom_site_label_1
_geom_bond_atom_site_label_2
_geom_bond_distance
P1 O4 1.468(3)
P1 O5 1.565(3)
P1 O3 1.569(3)
P1 C7 1.815(4)
N1 C1 1.388(5)
N1 C7 1.464(5)
O1 C12 1.364(6)
O1 C14 1.412(7)
O2 C11 1.379(6)
O2 C14 1.410(8)
O3 C15 1.456(6)
O5 C17 1.531(6)
C1 C6 1.391(6)
C1 C2 1.401(6)
C7 C8 1.524(6)
C2 C3 1.389(6)
C8 C9 1.391(6)
C8 C13 1.395(6)
C13 C12 1.383(6)
C12 C11 1.372(7)
C3 C4 1.365(8)
C6 C5 1.387(7)
C9 C10 1.405(7)
C4 C5 1.389(7)
C11 C10 1.365(8)
C15 C16 1.423(10)
C17 C18 1.643(7)

loop_
_geom_torsion_atom_site_label_1
_geom_torsion_atom_site_label_2
_geom_torsion_atom_site_label_3
_geom_torsion_atom_site_label_4
_geom_torsion
O4 P1 O3 C15 -22.6(5)
O5 P1 O3 C15 -147.9(4)
C7 P1 O3 C15 102.9(5)
O4 P1 O5 C17 43.0(4)
O3 P1 O5 C17 168.8(3)
C7 P1 O5 C17 -82.6(4)
C7 N1 C1 C6 12.7(6)
C7 N1 C1 C2 -169.0(3)
C1 N1 C7 C8 74.0(5)
C1 N1 C7 P1 -160.7(3)
O4 P1 C7 N1 -52.1(3)
O5 P1 C7 N1 74.9(3)
O3 P1 C7 N1 -179.5(3)
O4 P1 C7 C8 75.0(3)
O5 P1 C7 C8 -158.0(3)
O3 P1 C7 C8 -52.4(3)
N1 C1 C2 C3 -176.7(4)
C6 C1 C2 C3 1.8(6)
N1 C7 C8 C9 52.9(5)
P1 C7 C8 C9 -69.4(5)
N1 C7 C8 C13 -128.1(4)
P1 C7 C8 C13 109.7(4)
C9 C8 C13 C12 -1.2(6)
C7 C8 C13 C12 179.7(4)
C14 O1 C12 C11 -5.1(6)
C14 O1 C12 C13 175.7(5)
C8 C13 C12 O1 -179.6(5)
C8 C13 C12 C11 1.4(6)
C1 C2 C3 C4 -0.5(7)
N1 C1 C6 C5 176.3(4)
C2 C1 C6 C5 -2.1(7)
C13 C8 C9 C10 -0.8(8)
C7 C8 C9 C10 178.3(5)
C2 C3 C4 C5 -0.7(8)
C1 C6 C5 C4 1.0(8)
C3 C4 C5 C6 0.4(9)
O1 C12 C11 C10 -178.8(6)
C13 C12 C11 C10 0.4(8)
O1 C12 C11 O2 -1.3(6)
C13 C12 C11 O2 177.9(4)
C14 O2 C11 C10 -175.5(6)
C14 O2 C11 C12 7.2(6)
C11 O2 C14 O1 -10.4(6)
C12 O1 C14 O2 9.7(6)
C12 C11 C10 C9 -2.3(9)
O2 C11 C10 C9 -179.3(6)
C8 C9 C10 C11 2.5(9)
P1 O3 C15 C16 -158.2(6)
P1 O5 C17 C18 -113.9(4)
